data_7702968
loop_
_publ_author_name
'Ismail, Media K.'
'Armstrong, Katie A.'
'Hodder, Samantha L.'
'Horswell, Sarah L.'
'Male, Louise'
'Nguyen, Huy V.'
'Wilkinson, Edward A.'
'Hodges, Nikolas J.'
'Tucker, James H. R.'

_publ_section_title
;
 Organometallic nucleoside analogues: effect of the metallocene metal atom
 on cancer cell line toxicity.
;
_journal_issue 4
_journal_name_full 'Dalton transactions (Cambridge, England : 2003)'
_journal_page_first 1181
_journal_page_last 1190
_journal_paper_doi 10.1039/c9dt04174e
_journal_volume 49
_journal_year 2020
_chemical_formula_moiety 'C12 H14 O Ru'
_chemical_formula_sum 'C12 H14 O Ru'
_chemical_formula_weight 275.30
_space_group_crystal_system trigonal
_space_group_IT_number 147
_space_group_name_Hall '-P 3'
_space_group_name_H-M_alt 'P -3'
_atom_sites_solution_hydrogens mixed
_atom_sites_solution_primary direct
_audit_creation_date 2018-06-22
_audit_creation_method
;
Olex2 1.2
(compiled 2018.05.29 svn.r3508 for OlexSys, GUI svn.r5506)
;
_audit_update_record
;
2019-09-12 deposited with the CCDC.	2019-12-10 downloaded from the CCDC.
;
_cell_angle_alpha 90
_cell_angle_beta 90
_cell_angle_gamma 120
_cell_formula_units_Z 18
_cell_length_a 30.3009(5)
_cell_length_b 30.3009(5)
_cell_length_c 5.97018(11)
_cell_measurement_reflns_used 9291
_cell_measurement_temperature 100.00(10)
_cell_measurement_theta_max 72.6960
_cell_measurement_theta_min 4.3950
_cell_volume 4747.11(14)
_computing_cell_refinement
;
CrysAlisPro, Agilent Technologies,
Version 1.171.37.35 (release 13-08-2014 CrysAlis171 .NET)
(compiled Aug 13 2014,18:06:01)
;
_computing_data_collection
;
CrysAlisPro, Agilent Technologies,
Version 1.171.37.35 (release 13-08-2014 CrysAlis171 .NET)
(compiled Aug 13 2014,18:06:01)
;
_computing_data_reduction
;
CrysAlisPro, Agilent Technologies,
Version 1.171.37.35 (release 13-08-2014 CrysAlis171 .NET)
(compiled Aug 13 2014,18:06:01)
;
_computing_molecular_graphics 'Olex2 (Dolomanov et al., 2009)'
_computing_publication_material 'Olex2 (Dolomanov et al., 2009)'
_computing_structure_refinement 'ShelXL (Sheldrick, 2015)'
_computing_structure_solution 'ShelXS (Sheldrick, 2008)'
_diffrn_ambient_environment N~2~
_diffrn_ambient_temperature 100.00(10)
_diffrn_detector 'CCD plate'
_diffrn_detector_area_resol_mean 5.1768
_diffrn_detector_type Atlas
_diffrn_measured_fraction_theta_full 0.999
_diffrn_measured_fraction_theta_max 0.994
_diffrn_measurement_details
;
#__ type_ start__ end____ width___ exp.time_
  1 omega  -74.00   50.00   1.0000    9.7965
omega____ theta____ kappa____ phi______ frames
    -      -36.8257   77.0000  -60.0000 124

#__ type_ start__ end____ width___ exp.time_
  2 omega    0.00  123.00   1.0000    9.7965
omega____ theta____ kappa____ phi______ frames
    -       36.8257   77.0000    0.0000 123

#__ type_ start__ end____ width___ exp.time_
  3 omega   72.00  178.00   1.0000   39.1859
omega____ theta____ kappa____ phi______ frames
    -      109.1107   77.0000   60.0000 106

#__ type_ start__ end____ width___ exp.time_
  4 omega   72.00  178.00   1.0000   39.1859
omega____ theta____ kappa____ phi______ frames
    -      109.1107   77.0000   90.0000 106

#__ type_ start__ end____ width___ exp.time_
  5 omega   72.00  178.00   1.0000   39.1859
omega____ theta____ kappa____ phi______ frames
    -      109.1107   77.0000  150.0000 106

#__ type_ start__ end____ width___ exp.time_
  6 omega   72.00  178.00   1.0000   39.1859
omega____ theta____ kappa____ phi______ frames
    -      109.1107   77.0000  120.0000 106

#__ type_ start__ end____ width___ exp.time_
  7 omega -118.00   -3.00   1.0000    9.7965
omega____ theta____ kappa____ phi______ frames
    -      -36.8257  -38.0000 -150.0000 115

#__ type_ start__ end____ width___ exp.time_
  8 omega    1.00   82.00   1.0000    9.7965
omega____ theta____ kappa____ phi______ frames
    -       36.8257  -99.0000   90.0000 81

#__ type_ start__ end____ width___ exp.time_
  9 omega   95.00  178.00   1.0000   39.1859
omega____ theta____ kappa____ phi______ frames
    -      109.1107   79.0000  -87.0000 83

#__ type_ start__ end____ width___ exp.time_
 10 omega   72.00   95.00   1.0000   39.1859
omega____ theta____ kappa____ phi______ frames
    -      109.1107   77.0000 -150.0000 23
;
_diffrn_measurement_device 'four-circle diffractometer'
_diffrn_measurement_device_type 'SuperNova, Dual, Cu at zero, Atlas'
_diffrn_measurement_method '\w scans'
_diffrn_orient_matrix_UB_11 -0.0097195000
_diffrn_orient_matrix_UB_12 -0.0383754000
_diffrn_orient_matrix_UB_13 0.1892737000
_diffrn_orient_matrix_UB_21 0.0506099000
_diffrn_orient_matrix_UB_22 0.0387753000
_diffrn_orient_matrix_UB_23 0.1116222000
_diffrn_orient_matrix_UB_31 -0.0281536000
_diffrn_orient_matrix_UB_32 0.0216855000
_diffrn_orient_matrix_UB_33 0.1352655000
_diffrn_radiation_monochromator mirror
_diffrn_radiation_probe x-ray
_diffrn_radiation_type CuK\a
_diffrn_radiation_wavelength 1.54184
_diffrn_reflns_av_R_equivalents 0.0387
_diffrn_reflns_av_unetI/netI 0.0342
_diffrn_reflns_Laue_measured_fraction_full 0.999
_diffrn_reflns_Laue_measured_fraction_max 0.994
_diffrn_reflns_limit_h_max 34
_diffrn_reflns_limit_h_min -34
_diffrn_reflns_limit_k_max 36
_diffrn_reflns_limit_k_min -37
_diffrn_reflns_limit_l_max 7
_diffrn_reflns_limit_l_min -7
_diffrn_reflns_number 21374
_diffrn_reflns_point_group_measured_fraction_full 0.999
_diffrn_reflns_point_group_measured_fraction_max 0.994
_diffrn_reflns_theta_full 67.684
_diffrn_reflns_theta_max 72.107
_diffrn_reflns_theta_min 2.917
_diffrn_source 'sealed X-ray tube'
_diffrn_source_type 'SuperNova (Cu) X-ray Source'
_exptl_absorpt_coefficient_mu 11.714
_exptl_absorpt_correction_T_max 0.996
_exptl_absorpt_correction_T_min 0.987
_exptl_absorpt_correction_type gaussian
_exptl_absorpt_process_details
;
CrysAlisPro, Agilent Technologies,
Version 1.171.37.35 (release 13-08-2014 CrysAlis171 .NET)
(compiled Aug 13 2014,18:06:01)
Numerical absorption correction based on gaussian integration over
			a multifaceted crystal model
Empirical absorption correction using spherical harmonics,
 implemented in SCALE3 ABSPACK scaling algorithm.
;
_exptl_crystal_colour 'light brown'
_exptl_crystal_density_diffrn 1.733
_exptl_crystal_description lath
_exptl_crystal_F_000 2484
_exptl_crystal_size_max 0.1424
_exptl_crystal_size_mid 0.047
_exptl_crystal_size_min 0.0326
_refine_diff_density_max 1.329
_refine_diff_density_min -0.854
_refine_diff_density_rms 0.133
_refine_ls_extinction_method none
_refine_ls_goodness_of_fit_ref 1.160
_refine_ls_hydrogen_treatment mixed
_refine_ls_matrix_type full
_refine_ls_number_parameters 391
_refine_ls_number_reflns 6213
_refine_ls_number_restraints 189
_refine_ls_restrained_S_all 1.145
_refine_ls_R_factor_all 0.0518
_refine_ls_R_factor_gt 0.0445
_refine_ls_shift/su_max 0.000
_refine_ls_shift/su_mean 0.000
_refine_ls_structure_factor_coef Fsqd
_refine_ls_weighting_details 'w=1/[\s^2^(Fo^2^)+(0.0169P)^2^+31.5079P] where P=(Fo^2^+2Fc^2^)/3'
_refine_ls_weighting_scheme calc
_refine_ls_wR_factor_gt 0.0927
_refine_ls_wR_factor_ref 0.0953
_reflns_Friedel_coverage 0.000
_reflns_number_gt 5526
_reflns_number_total 6213
_reflns_threshold_expression 'I > 2\s(I)'
_cod_data_source_file c9dt04174e2.cif
_cod_data_source_block 16
_cod_depositor_comments 'Adding full bibliography for 7702963--7702968.cif.'
_cod_original_cell_volume 4747.12(18)
_cod_database_code 7702968
_shelx_shelxl_version_number 2018/3
_chemical_oxdiff_formula 'C12 H14 O Ru'
_shelx_space_group_comment
;
The symmetry employed for this shelxl refinement is uniquely defined
by the following loop, which should always be used as a source of
symmetry information in preference to the above space-group names.
They are only intended as comments.
;
_reflns_odcompleteness_completeness 99.98
_reflns_odcompleteness_iscentric 1
_reflns_odcompleteness_theta 66.97
_olex2_refinement_description
;
1. Fixed Uiso
 At 1.2 times of:
  All C(H) groups, All C(H,H) groups
2. Rigid bond restraints
 All non-hydrogen atoms
 with sigma for 1-2 distances of 0.01 and sigma for 1-3 distances of 0.01
3.a Secondary CH2 refined with riding coordinates:
 C11(H11A,H11B), C12(H12A,H12B), C111(H11C,H11D), C112(H11E,H11F), C211(H21A,
 H21B), C212(H21C,H21D)
3.b Aromatic/amide H refined with riding coordinates:
 C2(H2), C3(H3), C4(H4), C5(H5), C6(H6), C7(H7), C8(H8), C9(H9), C10(H10),
 C102(H102), C103(H103), C104(H104), C105(H105), C106(H106), C107(H107),
 C108(H108), C109(H109), C110(H110), C202(H202), C203(H203), C204(H204),
 C205(H205), C206(H206), C207(H207), C208(H208), C209(H209), C210(H210)
;
_olex2_submission_special_instructions 'No special instructions were received'

loop_
_space_group_symop_operation_xyz
'x, y, z'
'-y, x-y, z'
'-x+y, -x, z'
'-x, -y, -z'
'y, -x+y, -z'
'x-y, x, -z'

loop_
_atom_site_label
_atom_site_type_symbol
_atom_site_fract_x
_atom_site_fract_y
_atom_site_fract_z
_atom_site_U_iso_or_equiv
_atom_site_adp_type
_atom_site_occupancy
_atom_site_site_symmetry_order
_atom_site_calc_flag
_atom_site_refinement_flags_posn
_atom_site_refinement_flags_adp
C1 C 0.5779(2) 0.1273(2) 0.6465(9) 0.0191(10) Uani 1 1 d . U
C2 C 0.5683(2) 0.1340(2) 0.8732(9) 0.0185(10) Uani 1 1 d . U
H2 H 0.584062 0.164518 0.952060 0.022 Uiso 1 1 calc R .
C3 C 0.5304(2) 0.0861(2) 0.9594(9) 0.0216(11) Uani 1 1 d . U
H3 H 0.517184 0.080053 1.103869 0.026 Uiso 1 1 calc R .
C4 C 0.51614(19) 0.0488(2) 0.7861(10) 0.0222(11) Uani 1 1 d . U
H4 H 0.492167 0.014320 0.796826 0.027 Uiso 1 1 calc R .
C5 C 0.5458(2) 0.0748(2) 0.5928(9) 0.0198(10) Uani 1 1 d . U
H5 H 0.544428 0.059825 0.454986 0.024 Uiso 1 1 calc R .
C6 C 0.6771(2) 0.1043(3) 0.8641(12) 0.0338(14) Uani 1 1 d . U
H6 H 0.701384 0.133936 0.793804 0.041 Uiso 1 1 calc R .
C7 C 0.6608(2) 0.0998(2) 1.0882(11) 0.0308(13) Uani 1 1 d . U
H7 H 0.672989 0.125941 1.193455 0.037 Uiso 1 1 calc R .
C8 C 0.6226(2) 0.0484(3) 1.1245(10) 0.0275(12) Uani 1 1 d . U
H8 H 0.605083 0.035018 1.257788 0.033 Uiso 1 1 calc R .
C9 C 0.6158(2) 0.0214(2) 0.9255(12) 0.0323(14) Uani 1 1 d . U
H9 H 0.592825 -0.013077 0.903241 0.039 Uiso 1 1 calc R .
C10 C 0.6496(3) 0.0553(3) 0.7651(11) 0.0375(16) Uani 1 1 d . U
H10 H 0.653401 0.047079 0.619028 0.045 Uiso 1 1 calc R .
C11 C 0.6113(2) 0.1688(2) 0.4836(10) 0.0232(11) Uani 1 1 d . U
H11A H 0.617028 0.153775 0.351245 0.028 Uiso 1 1 calc R .
H11B H 0.644008 0.191283 0.552115 0.028 Uiso 1 1 calc R .
C12 C 0.5857(2) 0.1990(2) 0.4173(10) 0.0283(13) Uani 1 1 d . U
H12A H 0.551365 0.176049 0.364605 0.034 Uiso 1 1 calc R .
H12B H 0.583460 0.217260 0.546495 0.034 Uiso 1 1 calc R .
O1 O 0.61432(15) 0.23422(15) 0.2453(7) 0.0240(8) Uani 1 1 d . U
H1 H 0.601(2) 0.253(2) 0.213(11) 0.021(16) Uiso 1 1 d . .
Ru1 Ru 0.59684(2) 0.08059(2) 0.86294(7) 0.01563(10) Uani 1 1 d . U
C101 C 0.4561(2) 0.2147(2) -0.2392(9) 0.0199(10) Uani 1 1 d . U
C102 C 0.4033(2) 0.1912(2) -0.1779(9) 0.0194(10) Uani 1 1 d . U
H102 H 0.389687 0.177124 -0.038842 0.023 Uiso 1 1 calc R .
C103 C 0.3754(2) 0.1929(2) -0.3661(10) 0.0232(11) Uani 1 1 d . U
H103 H 0.340367 0.180150 -0.372289 0.028 Uiso 1 1 calc R .
C104 C 0.4107(2) 0.2178(2) -0.5430(10) 0.0246(12) Uani 1 1 d . U
H104 H 0.402977 0.224447 -0.685319 0.029 Uiso 1 1 calc R .
C105 C 0.4601(2) 0.2308(2) -0.4638(9) 0.0217(11) Uani 1 1 d . U
H105 H 0.490129 0.247180 -0.546580 0.026 Uiso 1 1 calc R .
C106 C 0.4411(2) 0.0962(2) -0.4533(11) 0.0284(13) Uani 1 1 d . U
H106 H 0.471196 0.103447 -0.381014 0.034 Uiso 1 1 calc R .
C107 C 0.3915(3) 0.0711(2) -0.3591(10) 0.0263(12) Uani 1 1 d . U
H107 H 0.383151 0.058370 -0.213970 0.032 Uiso 1 1 calc R .
C108 C 0.3569(2) 0.0687(2) -0.5249(10) 0.0244(12) Uani 1 1 d . U
H108 H 0.321922 0.054328 -0.506638 0.029 Uiso 1 1 calc R .
C109 C 0.3842(2) 0.0914(2) -0.7207(10) 0.0278(13) Uani 1 1 d . U
H109 H 0.370566 0.094924 -0.854567 0.033 Uiso 1 1 calc R .
C110 C 0.4364(2) 0.1083(2) -0.6791(10) 0.0267(12) Uani 1 1 d . U
H110 H 0.462831 0.124456 -0.781564 0.032 Uiso 1 1 calc R .
C111 C 0.4994(2) 0.2242(2) -0.0822(10) 0.0255(12) Uani 1 1 d . U
H11C H 0.485710 0.202582 0.048925 0.031 Uiso 1 1 calc R .
H11D H 0.522338 0.215368 -0.157137 0.031 Uiso 1 1 calc R .
C112 C 0.5285(2) 0.2795(2) -0.0102(10) 0.0278(13) Uani 1 1 d . U
H11E H 0.545826 0.300989 -0.138220 0.033 Uiso 1 1 calc R .
H11F H 0.505119 0.289601 0.049591 0.033 Uiso 1 1 calc R .
O101 O 0.56477(16) 0.28567(16) 0.1562(7) 0.0266(9) Uani 1 1 d . U
H101 H 0.582(3) 0.315(3) 0.189(14) 0.06(3) Uiso 1 1 d . .
Ru11 Ru 0.41153(2) 0.14845(2) -0.45340(6) 0.01517(10) Uani 1 1 d . U
C201 C 0.1638(2) 0.1906(2) -0.0435(9) 0.0192(10) Uani 1 1 d . U
C202 C 0.1979(2) 0.2435(2) -0.0899(9) 0.0210(11) Uani 1 1 d . U
H202 H 0.214101 0.256854 -0.225766 0.025 Uiso 1 1 calc R .
C203 C 0.2027(2) 0.2720(2) 0.1064(10) 0.0229(11) Uani 1 1 d . U
H203 H 0.222537 0.307142 0.121121 0.028 Uiso 1 1 calc R .
C204 C 0.1720(2) 0.2376(2) 0.2758(10) 0.0233(11) Uani 1 1 d . U
H204 H 0.168026 0.246198 0.420975 0.028 Uiso 1 1 calc R .
C205 C 0.14813(19) 0.1872(2) 0.1841(9) 0.0206(11) Uani 1 1 d . U
H205 H 0.126173 0.157290 0.260046 0.025 Uiso 1 1 calc R .
C206 C 0.2682(2) 0.1750(2) 0.1657(11) 0.0297(13) Uani 1 1 d . U
H206 H 0.255407 0.144759 0.085059 0.036 Uiso 1 1 calc R .
C207 C 0.3019(2) 0.2238(3) 0.0845(10) 0.0287(13) Uani 1 1 d . U
H207 H 0.315498 0.231658 -0.059179 0.034 Uiso 1 1 calc R .
C208 C 0.31171(19) 0.2592(2) 0.2596(11) 0.0258(12) Uani 1 1 d . U
H208 H 0.332900 0.294332 0.250838 0.031 Uiso 1 1 calc R .
C209 C 0.2835(2) 0.2315(2) 0.4504(9) 0.0256(12) Uani 1 1 d . U
H209 H 0.282611 0.245131 0.588902 0.031 Uiso 1 1 calc R .
C210 C 0.2569(2) 0.1793(2) 0.3899(11) 0.0302(13) Uani 1 1 d . U
H210 H 0.235532 0.152463 0.483173 0.036 Uiso 1 1 calc R .
C211 C 0.1441(2) 0.1474(2) -0.2087(9) 0.0215(11) Uani 1 1 d . U
H21A H 0.145959 0.119019 -0.144217 0.026 Uiso 1 1 calc R .
H21B H 0.164969 0.158328 -0.342736 0.026 Uiso 1 1 calc R .
C212 C 0.0892(2) 0.1306(2) -0.2690(10) 0.0269(12) Uani 1 1 d . U
H21C H 0.067556 0.115667 -0.139050 0.032 Uiso 1 1 calc R .
H21D H 0.086601 0.159891 -0.315913 0.032 Uiso 1 1 calc R .
O201 O 0.07286(17) 0.09432(16) -0.4452(7) 0.0251(9) Uani 1 1 d . U
H201 H 0.044(3) 0.083(3) -0.479(13) 0.04(2) Uiso 1 1 d . .
Ru21 Ru 0.23058(2) 0.21980(2) 0.17875(6) 0.01506(10) Uani 1 1 d . U

loop_
_atom_site_aniso_label
_atom_site_aniso_U_11
_atom_site_aniso_U_22
_atom_site_aniso_U_33
_atom_site_aniso_U_23
_atom_site_aniso_U_13
_atom_site_aniso_U_12
C1 0.022(3) 0.023(3) 0.019(3) 0.004(2) -0.001(2) 0.016(2)
C2 0.027(3) 0.020(2) 0.015(2) -0.004(2) -0.005(2) 0.017(2)
C3 0.019(2) 0.032(3) 0.020(3) 0.004(2) 0.002(2) 0.018(2)
C4 0.011(2) 0.020(3) 0.032(3) 0.002(2) -0.006(2) 0.005(2)
C5 0.024(3) 0.026(3) 0.014(2) -0.003(2) -0.007(2) 0.017(2)
C6 0.020(3) 0.043(3) 0.042(4) 0.022(3) 0.014(3) 0.018(3)
C7 0.025(3) 0.034(3) 0.041(3) -0.015(3) -0.020(3) 0.021(3)
C8 0.026(3) 0.047(4) 0.018(3) 0.012(2) 0.002(2) 0.025(3)
C9 0.031(3) 0.025(3) 0.049(4) -0.007(3) -0.017(3) 0.019(3)
C10 0.045(4) 0.081(5) 0.021(3) -0.009(3) -0.007(3) 0.057(4)
C11 0.023(3) 0.026(3) 0.022(3) 0.003(2) 0.001(2) 0.013(2)
C12 0.028(3) 0.029(3) 0.029(3) 0.010(2) 0.009(3) 0.016(3)
O1 0.025(2) 0.026(2) 0.024(2) 0.0081(16) 0.0061(16) 0.0156(18)
Ru1 0.01642(19) 0.01787(19) 0.01483(19) 0.00008(14) -0.00117(15) 0.01024(16)
C101 0.022(3) 0.015(2) 0.023(3) -0.005(2) -0.004(2) 0.009(2)
C102 0.026(3) 0.021(3) 0.013(2) -0.0054(19) 0.003(2) 0.013(2)
C103 0.021(3) 0.018(3) 0.036(3) -0.009(2) -0.005(2) 0.015(2)
C104 0.039(3) 0.018(2) 0.022(3) -0.002(2) -0.008(2) 0.018(2)
C105 0.027(3) 0.015(2) 0.020(3) -0.003(2) 0.001(2) 0.009(2)
C106 0.030(3) 0.023(3) 0.042(4) -0.012(3) -0.010(3) 0.020(2)
C107 0.049(4) 0.016(2) 0.019(3) 0.001(2) 0.002(2) 0.020(3)
C108 0.016(2) 0.011(2) 0.039(3) -0.011(2) -0.002(2) 0.001(2)
C109 0.043(3) 0.024(3) 0.023(3) -0.012(2) -0.015(2) 0.022(3)
C110 0.038(3) 0.021(3) 0.022(3) -0.003(2) 0.017(2) 0.015(2)
C111 0.029(3) 0.024(3) 0.025(3) -0.005(2) -0.007(2) 0.014(2)
C112 0.030(3) 0.024(3) 0.027(3) -0.002(2) -0.015(2) 0.012(2)
O101 0.026(2) 0.022(2) 0.031(2) -0.0035(18) -0.0114(18) 0.0110(18)
Ru11 0.01774(19) 0.01559(19) 0.01329(19) -0.00111(14) -0.00102(14) 0.00917(15)
C201 0.018(2) 0.024(3) 0.020(3) -0.001(2) -0.0056(19) 0.013(2)
C202 0.019(3) 0.027(3) 0.016(3) 0.008(2) -0.001(2) 0.012(2)
C203 0.020(3) 0.024(3) 0.030(3) -0.002(2) -0.008(2) 0.015(2)
C204 0.021(3) 0.034(3) 0.022(3) -0.003(2) -0.003(2) 0.019(2)
C205 0.011(2) 0.025(3) 0.020(3) 0.003(2) 0.001(2) 0.005(2)
C206 0.021(3) 0.029(3) 0.047(4) -0.012(3) -0.013(3) 0.019(2)
C207 0.023(3) 0.058(4) 0.016(3) 0.003(3) 0.001(2) 0.028(3)
C208 0.008(2) 0.027(3) 0.043(4) 0.001(2) -0.004(2) 0.010(2)
C209 0.029(3) 0.047(3) 0.013(3) -0.006(2) -0.012(2) 0.028(3)
C210 0.021(3) 0.032(3) 0.042(3) 0.019(3) 0.001(2) 0.017(2)
C211 0.023(3) 0.026(3) 0.017(3) -0.004(2) -0.004(2) 0.014(2)
C212 0.024(3) 0.031(3) 0.028(3) -0.011(2) -0.003(2) 0.016(2)
O201 0.024(2) 0.026(2) 0.026(2) -0.0084(17) -0.0049(17) 0.0133(18)
Ru21 0.01507(19) 0.01743(19) 0.01361(19) 0.00050(15) -0.00020(14) 0.00882(16)

loop_
_atom_type_symbol
_atom_type_description
_atom_type_scat_dispersion_real
_atom_type_scat_dispersion_imag
_atom_type_scat_source
C C 0.0181 0.0091 'International Tables Vol C Tables 4.2.6.8 and 6.1.1.4'
H H 0.0000 0.0000 'International Tables Vol C Tables 4.2.6.8 and 6.1.1.4'
O O 0.0492 0.0322 'International Tables Vol C Tables 4.2.6.8 and 6.1.1.4'
Ru Ru 0.0552 3.2960 'International Tables Vol C Tables 4.2.6.8 and 6.1.1.4'

loop_
_exptl_crystal_face_index_h
_exptl_crystal_face_index_k
_exptl_crystal_face_index_l
_exptl_crystal_face_perp_dist
_exptl_oxdiff_crystal_face_indexfrac_h
_exptl_oxdiff_crystal_face_indexfrac_k
_exptl_oxdiff_crystal_face_indexfrac_l
_exptl_oxdiff_crystal_face_x
_exptl_oxdiff_crystal_face_y
_exptl_oxdiff_crystal_face_z
-8 -12 0 0.0163 -7.9968 -11.9955 -0.0014 0.5378 -0.8700 -0.0352
8 12 0 0.0163 7.9968 11.9955 0.0014 -0.5378 0.8700 0.0352
-18 15 0 0.0235 -18.0005 15.0114 -0.0010 -0.4013 -0.3290 0.8322
18 -15 0 0.0235 18.0005 -15.0114 0.0010 0.4013 0.3290 -0.8322
0 3 4 0.0700 0.0099 2.9927 4.0018 0.6425 0.5632 0.6059
0 -3 -4 0.0630 -0.0099 -2.9927 -4.0018 -0.6425 -0.5632 -0.6059
-18 2 0 0.0244 -17.9981 2.0110 -0.0017 0.0974 -0.8331 0.5501
5 -19 0 0.0190 5.0029 -19.0036 -0.0005 0.6805 -0.4837 -0.5530

loop_
_geom_angle_atom_site_label_1
_geom_angle_atom_site_label_2
_geom_angle_atom_site_label_3
_geom_angle
C2 C1 C5 107.4(5)
C2 C1 C11 126.5(5)
C2 C1 Ru1 70.7(3)
C5 C1 C11 125.7(5)
C5 C1 Ru1 70.4(3)
C11 C1 Ru1 129.4(4)
C1 C2 H2 125.7
C1 C2 C3 108.6(5)
C1 C2 Ru1 71.4(3)
C3 C2 H2 125.7
C3 C2 Ru1 70.8(3)
Ru1 C2 H2 123.7
C2 C3 H3 125.8
C2 C3 C4 108.4(5)
C2 C3 Ru1 71.2(3)
C4 C3 H3 125.8
C4 C3 Ru1 71.0(3)
Ru1 C3 H3 123.6
C3 C4 H4 126.6
C3 C4 C5 106.9(5)
C3 C4 Ru1 70.7(3)
C5 C4 H4 126.6
C5 C4 Ru1 70.7(3)
Ru1 C4 H4 123.7
C1 C5 C4 108.8(5)
C1 C5 H5 125.6
C1 C5 Ru1 71.5(3)
C4 C5 H5 125.6
C4 C5 Ru1 71.0(3)
Ru1 C5 H5 123.5
C7 C6 H6 126.2
C7 C6 C10 107.6(6)
C7 C6 Ru1 72.0(3)
C10 C6 H6 126.2
C10 C6 Ru1 71.2(3)
Ru1 C6 H6 122.3
C6 C7 H7 126.1
C6 C7 C8 107.7(6)
C6 C7 Ru1 70.2(3)
C8 C7 H7 126.1
C8 C7 Ru1 70.9(3)
Ru1 C7 H7 124.3
C7 C8 H8 125.8
C7 C8 Ru1 71.2(3)
C9 C8 C7 108.3(6)
C9 C8 H8 125.8
C9 C8 Ru1 70.9(3)
Ru1 C8 H8 123.7
C8 C9 H9 126.0
C8 C9 C10 108.0(6)
C8 C9 Ru1 71.6(3)
C10 C9 H9 126.0
C10 C9 Ru1 71.1(3)
Ru1 C9 H9 123.0
C6 C10 H10 125.8
C6 C10 Ru1 70.6(3)
C9 C10 C6 108.3(5)
C9 C10 H10 125.8
C9 C10 Ru1 71.2(3)
Ru1 C10 H10 123.9
C1 C11 H11A 109.7
C1 C11 H11B 109.7
C1 C11 C12 109.9(5)
H11A C11 H11B 108.2
C12 C11 H11A 109.7
C12 C11 H11B 109.7
C11 C12 H12A 109.7
C11 C12 H12B 109.7
H12A C12 H12B 108.2
O1 C12 C11 109.7(5)
O1 C12 H12A 109.7
O1 C12 H12B 109.7
C12 O1 H1 111(4)
C2 Ru1 C1 37.87(19)
C2 Ru1 C7 114.4(2)
C3 Ru1 C1 63.7(2)
C3 Ru1 C2 38.0(2)
C3 Ru1 C4 38.3(2)
C3 Ru1 C7 123.2(2)
C3 Ru1 C8 113.3(2)
C4 Ru1 C1 64.2(2)
C4 Ru1 C2 64.0(2)
C4 Ru1 C7 153.6(2)
C5 Ru1 C1 38.1(2)
C5 Ru1 C2 63.4(2)
C5 Ru1 C3 63.7(2)
C5 Ru1 C4 38.4(2)
C5 Ru1 C7 167.3(2)
C5 Ru1 C8 153.1(2)
C6 Ru1 C1 113.6(2)
C6 Ru1 C2 123.4(2)
C6 Ru1 C3 154.4(3)
C6 Ru1 C4 166.5(3)
C6 Ru1 C5 131.5(2)
C6 Ru1 C7 37.8(2)
C6 Ru1 C8 63.4(2)
C6 Ru1 C9 63.7(2)
C6 Ru1 C10 38.2(3)
C7 Ru1 C1 132.3(2)
C8 Ru1 C1 167.7(2)
C8 Ru1 C2 132.3(2)
C8 Ru1 C4 121.7(2)
C8 Ru1 C7 37.9(2)
C9 Ru1 C1 153.7(2)
C9 Ru1 C2 166.7(2)
C9 Ru1 C3 130.8(2)
C9 Ru1 C4 111.8(2)
C9 Ru1 C5 122.0(2)
C9 Ru1 C7 63.2(2)
C9 Ru1 C8 37.5(2)
C10 Ru1 C1 123.1(2)
C10 Ru1 C2 154.7(3)
C10 Ru1 C3 166.0(3)
C10 Ru1 C4 130.4(3)
C10 Ru1 C5 113.0(2)
C10 Ru1 C7 63.1(2)
C10 Ru1 C8 62.8(2)
C10 Ru1 C9 37.7(3)
C102 C101 C111 125.4(5)
C102 C101 Ru11 70.7(3)
C105 C101 C102 107.3(5)
C105 C101 C111 127.2(5)
C105 C101 Ru11 70.6(3)
C111 C101 Ru11 127.8(4)
C101 C102 H102 125.8
C101 C102 Ru11 70.9(3)
C103 C102 C101 108.4(5)
C103 C102 H102 125.8
C103 C102 Ru11 71.0(3)
Ru11 C102 H102 123.9
C102 C103 H103 126.2
C102 C103 Ru11 70.9(3)
C104 C103 C102 107.5(5)
C104 C103 H103 126.2
C104 C103 Ru11 70.9(3)
Ru11 C103 H103 123.6
C103 C104 H104 126.0
C103 C104 C105 108.0(5)
C103 C104 Ru11 71.1(3)
C105 C104 H104 126.0
C105 C104 Ru11 70.6(3)
Ru11 C104 H104 123.9
C101 C105 C104 108.8(5)
C101 C105 H105 125.6
C101 C105 Ru11 71.6(3)
C104 C105 H105 125.6
C104 C105 Ru11 71.2(3)
Ru11 C105 H105 123.3
C107 C106 H106 126.3
C107 C106 C110 107.3(5)
C107 C106 Ru11 71.3(3)
C110 C106 H106 126.3
C110 C106 Ru11 71.4(3)
Ru11 C106 H106 122.7
C106 C107 H107 126.0
C106 C107 Ru11 70.7(3)
C108 C107 C106 108.0(5)
C108 C107 H107 126.0
C108 C107 Ru11 71.1(3)
Ru11 C107 H107 123.8
C107 C108 H108 125.7
C107 C108 Ru11 71.0(3)
C109 C108 C107 108.6(5)
C109 C108 H108 125.7
C109 C108 Ru11 71.5(3)
Ru11 C108 H108 123.4
C108 C109 H109 126.0
C108 C109 C110 108.0(5)
C108 C109 Ru11 71.2(3)
C110 C109 H109 126.0
C110 C109 Ru11 71.0(3)
Ru11 C109 H109 123.5
C106 C110 H110 125.9
C106 C110 Ru11 70.6(3)
C109 C110 C106 108.1(5)
C109 C110 H110 125.9
C109 C110 Ru11 71.1(3)
Ru11 C110 H110 124.0
C101 C111 H11C 109.5
C101 C111 H11D 109.5
H11C C111 H11D 108.1
C112 C111 C101 110.8(5)
C112 C111 H11C 109.5
C112 C111 H11D 109.5
C111 C112 H11E 109.9
C111 C112 H11F 109.9
H11E C112 H11F 108.3
O101 C112 C111 109.1(5)
O101 C112 H11E 109.9
O101 C112 H11F 109.9
C112 O101 H101 111(6)
C101 Ru11 C109 165.5(2)
C101 Ru11 C110 130.2(2)
C102 Ru11 C101 38.4(2)
C102 Ru11 C103 38.1(2)
C102 Ru11 C107 112.9(2)
C102 Ru11 C108 123.8(2)
C102 Ru11 C109 155.2(2)
C102 Ru11 C110 165.4(2)
C103 Ru11 C101 64.1(2)
C103 Ru11 C109 123.6(2)
C103 Ru11 C110 155.4(2)
C104 Ru11 C101 63.8(2)
C104 Ru11 C102 63.5(2)
C104 Ru11 C103 38.1(2)
C104 Ru11 C107 165.5(2)
C104 Ru11 C108 130.7(2)
C104 Ru11 C109 113.6(2)
C104 Ru11 C110 123.9(2)
C105 Ru11 C101 37.8(2)
C105 Ru11 C102 63.5(2)
C105 Ru11 C103 63.9(2)
C105 Ru11 C104 38.2(2)
C105 Ru11 C106 123.1(2)
C105 Ru11 C107 154.9(2)
C105 Ru11 C108 165.7(2)
C105 Ru11 C109 131.1(2)
C105 Ru11 C110 113.4(2)
C106 Ru11 C101 112.2(2)
C106 Ru11 C102 129.9(2)
C106 Ru11 C103 165.1(2)
C106 Ru11 C104 155.4(2)
C106 Ru11 C107 38.0(2)
C106 Ru11 C108 63.5(2)
C106 Ru11 C109 63.7(2)
C106 Ru11 C110 38.1(2)
C107 Ru11 C101 123.2(2)
C107 Ru11 C103 130.3(2)
C107 Ru11 C108 37.9(2)
C107 Ru11 C109 63.1(2)
C107 Ru11 C110 63.2(2)
C108 Ru11 C101 155.5(2)
C108 Ru11 C103 113.2(2)
C108 Ru11 C109 37.3(2)
C108 Ru11 C110 62.9(2)
C110 Ru11 C109 37.9(2)
C202 C201 C211 126.6(5)
C202 C201 Ru21 70.3(3)
C205 C201 C202 107.0(5)
C205 C201 C211 126.1(5)
C205 C201 Ru21 70.2(3)
C211 C201 Ru21 129.2(4)
C201 C202 H202 125.7
C201 C202 Ru21 71.5(3)
C203 C202 C201 108.5(5)
C203 C202 H202 125.7
C203 C202 Ru21 70.6(3)
Ru21 C202 H202 123.7
C202 C203 H203 125.9
C202 C203 Ru21 71.4(3)
C204 C203 C202 108.2(5)
C204 C203 H203 125.9
C204 C203 Ru21 71.0(3)
Ru21 C203 H203 123.4
C203 C204 H204 126.1
C203 C204 C205 107.9(5)
C203 C204 Ru21 71.0(3)
C205 C204 H204 126.1
C205 C204 Ru21 70.9(3)
Ru21 C204 H204 123.6
C201 C205 C204 108.3(5)
C201 C205 H205 125.8
C201 C205 Ru21 71.8(3)
C204 C205 H205 125.8
C204 C205 Ru21 70.7(3)
Ru21 C205 H205 123.3
C207 C206 H206 125.9
C207 C206 C210 108.3(5)
C207 C206 Ru21 71.6(3)
C210 C206 H206 125.9
C210 C206 Ru21 71.2(3)
Ru21 C206 H206 123.0
C206 C207 H207 125.9
C206 C207 C208 108.1(5)
C206 C207 Ru21 70.9(3)
C208 C207 H207 125.9
C208 C207 Ru21 71.3(3)
Ru21 C207 H207 123.6
C207 C208 H208 126.0
C207 C208 C209 107.9(5)
C207 C208 Ru21 70.8(3)
C209 C208 H208 126.0
C209 C208 Ru21 70.9(3)
Ru21 C208 H208 123.9
C208 C209 H209 126.5
C208 C209 Ru21 71.1(3)
C210 C209 C208 107.0(5)
C210 C209 H209 126.5
C210 C209 Ru21 70.6(3)
Ru21 C209 H209 123.5
C206 C210 C209 108.6(5)
C206 C210 H210 125.7
C206 C210 Ru21 71.0(3)
C209 C210 H210 125.7
C209 C210 Ru21 71.4(3)
Ru21 C210 H210 123.5
C201 C211 H21A 109.7
C201 C211 H21B 109.7
C201 C211 C212 109.9(4)
H21A C211 H21B 108.2
C212 C211 H21A 109.7
C212 C211 H21B 109.7
C211 C212 H21C 109.8
C211 C212 H21D 109.8
H21C C212 H21D 108.2
O201 C212 C211 109.5(5)
O201 C212 H21C 109.8
O201 C212 H21D 109.8
C212 O201 H201 115(6)
C202 Ru21 C201 38.2(2)
C203 Ru21 C201 63.9(2)
C203 Ru21 C202 38.0(2)
C203 Ru21 C205 63.8(2)
C203 Ru21 C207 130.1(2)
C203 Ru21 C208 112.8(2)
C203 Ru21 C209 123.4(2)
C204 Ru21 C201 63.9(2)
C204 Ru21 C202 63.5(2)
C204 Ru21 C203 38.0(2)
C204 Ru21 C205 38.4(2)
C204 Ru21 C207 164.8(2)
C204 Ru21 C208 129.9(2)
C204 Ru21 C209 112.7(2)
C205 Ru21 C201 38.0(2)
C205 Ru21 C202 63.6(2)
C205 Ru21 C208 165.2(2)
C205 Ru21 C209 130.2(2)
C206 Ru21 C201 113.0(2)
C206 Ru21 C202 130.2(2)
C206 Ru21 C203 164.8(2)
C206 Ru21 C204 156.1(2)
C206 Ru21 C205 123.9(2)
C206 Ru21 C207 37.6(2)
C206 Ru21 C208 63.2(2)
C206 Ru21 C209 63.6(2)
C206 Ru21 C210 37.8(2)
C207 Ru21 C201 123.6(2)
C207 Ru21 C202 113.1(2)
C207 Ru21 C205 155.5(2)
C207 Ru21 C208 38.0(2)
C207 Ru21 C209 63.6(2)
C208 Ru21 C201 155.5(2)
C208 Ru21 C202 123.6(2)
C209 Ru21 C201 165.1(2)
C209 Ru21 C202 155.3(2)
C209 Ru21 C208 38.0(2)
C210 Ru21 C201 130.3(2)
C210 Ru21 C202 165.2(2)
C210 Ru21 C203 155.8(2)
C210 Ru21 C204 124.1(2)
C210 Ru21 C205 113.4(2)
C210 Ru21 C207 63.0(2)
C210 Ru21 C208 63.2(2)
C210 Ru21 C209 38.0(2)

loop_
_geom_bond_atom_site_label_1
_geom_bond_atom_site_label_2
_geom_bond_distance
C1 C2 1.420(7)
C1 C5 1.426(8)
C1 C11 1.509(7)
C1 Ru1 2.193(5)
C2 H2 0.9300
C2 C3 1.421(8)
C2 Ru1 2.184(5)
C3 H3 0.9300
C3 C4 1.430(8)
C3 Ru1 2.179(5)
C4 H4 0.9300
C4 C5 1.432(8)
C4 Ru1 2.182(5)
C5 H5 0.9300
C5 Ru1 2.179(5)
C6 H6 0.9300
C6 C7 1.409(9)
C6 C10 1.416(10)
C6 Ru1 2.163(6)
C7 H7 0.9300
C7 C8 1.418(9)
C7 Ru1 2.186(6)
C8 H8 0.9300
C8 C9 1.399(9)
C8 Ru1 2.181(5)
C9 H9 0.9300
C9 C10 1.404(10)
C9 Ru1 2.172(6)
C10 H10 0.9300
C10 Ru1 2.170(5)
C11 H11A 0.9700
C11 H11B 0.9700
C11 C12 1.519(8)
C12 H12A 0.9700
C12 H12B 0.9700
C12 O1 1.421(7)
O1 H1 0.86(7)
C101 C102 1.435(7)
C101 C105 1.411(8)
C101 C111 1.518(8)
C101 Ru11 2.186(5)
C102 H102 0.9300
C102 C103 1.425(8)
C102 Ru11 2.183(5)
C103 H103 0.9300
C103 C104 1.423(8)
C103 Ru11 2.183(5)
C104 H104 0.9300
C104 C105 1.425(8)
C104 Ru11 2.180(5)
C105 H105 0.9300
C105 Ru11 2.173(5)
C106 H106 0.9300
C106 C107 1.418(9)
C106 C110 1.423(9)
C106 Ru11 2.175(5)
C107 H107 0.9300
C107 C108 1.417(8)
C107 Ru11 2.182(5)
C108 H108 0.9300
C108 C109 1.398(9)
C108 Ru11 2.183(5)
C109 H109 0.9300
C109 C110 1.418(9)
C109 Ru11 2.188(5)
C110 H110 0.9300
C110 Ru11 2.186(5)
C111 H11C 0.9700
C111 H11D 0.9700
C111 C112 1.515(8)
C112 H11E 0.9700
C112 H11F 0.9700
C112 O101 1.422(7)
O101 H101 0.80(9)
C201 C202 1.434(8)
C201 C205 1.426(8)
C201 C211 1.503(7)
C201 Ru21 2.202(5)
C202 H202 0.9300
C202 C203 1.419(8)
C202 Ru21 2.186(5)
C203 H203 0.9300
C203 C204 1.416(8)
C203 Ru21 2.176(5)
C204 H204 0.9300
C204 C205 1.433(8)
C204 Ru21 2.176(5)
C205 H205 0.9300
C205 Ru21 2.179(5)
C206 H206 0.9300
C206 C207 1.399(9)
C206 C210 1.404(9)
C206 Ru21 2.167(6)
C207 H207 0.9300
C207 C208 1.419(9)
C207 Ru21 2.177(5)
C208 H208 0.9300
C208 C209 1.419(9)
C208 Ru21 2.183(5)
C209 H209 0.9300
C209 C210 1.417(9)
C209 Ru21 2.181(5)
C210 H210 0.9300
C210 Ru21 2.169(5)
C211 H21A 0.9700
C211 H21B 0.9700
C211 C212 1.519(7)
C212 H21C 0.9700
C212 H21D 0.9700
C212 O201 1.420(7)
O201 H201 0.78(8)

loop_
_geom_hbond_atom_site_label_D
_geom_hbond_atom_site_label_H
_geom_hbond_atom_site_label_A
_geom_hbond_distance_DH
_geom_hbond_distance_HA
_geom_hbond_distance_DA
_geom_hbond_angle_DHA
_geom_hbond_site_symmetry_A
_geom_hbond_publ_flag
O1 H1 O101 0.86(7) 1.85(7) 2.703(6) 172(6) . yes
O101 H101 O1 0.80(9) 1.89(9) 2.682(6) 174(9) 3_665 yes
O201 H201 O201 0.78(8) 1.91(8) 2.676(4) 165(8) 6_554 yes

loop_
_geom_torsion_atom_site_label_1
_geom_torsion_atom_site_label_2
_geom_torsion_atom_site_label_3
_geom_torsion_atom_site_label_4
_geom_torsion
C1 C2 C3 C4 0.2(6)
C1 C2 C3 Ru1 61.8(4)
C1 C11 C12 O1 -173.5(5)
C2 C1 C5 C4 0.1(6)
C2 C1 C5 Ru1 -61.4(4)
C2 C1 C11 C12 -71.2(7)
C2 C3 C4 C5 -0.1(6)
C2 C3 C4 Ru1 61.7(4)
C3 C4 C5 C1 0.0(6)
C3 C4 C5 Ru1 61.8(4)
C5 C1 C2 C3 -0.2(6)
C5 C1 C2 Ru1 61.2(4)
C5 C1 C11 C12 101.2(6)
C6 C7 C8 C9 0.6(6)
C6 C7 C8 Ru1 -60.9(4)
C7 C6 C10 C9 1.6(7)
C7 C6 C10 Ru1 63.2(4)
C7 C8 C9 C10 0.4(6)
C7 C8 C9 Ru1 -61.7(4)
C8 C9 C10 C6 -1.2(6)
C8 C9 C10 Ru1 -62.5(4)
C10 C6 C7 C8 -1.4(6)
C10 C6 C7 Ru1 -62.7(4)
C11 C1 C2 C3 173.3(5)
C11 C1 C2 Ru1 -125.3(5)
C11 C1 C5 C4 -173.4(5)
C11 C1 C5 Ru1 125.1(5)
Ru1 C1 C2 C3 -61.4(4)
Ru1 C1 C5 C4 61.5(4)
Ru1 C1 C11 C12 -165.6(4)
Ru1 C2 C3 C4 -61.6(4)
Ru1 C3 C4 C5 -61.8(4)
Ru1 C4 C5 C1 -61.9(4)
Ru1 C6 C7 C8 61.3(4)
Ru1 C6 C10 C9 -61.6(4)
Ru1 C7 C8 C9 61.5(4)
Ru1 C8 C9 C10 62.1(4)
Ru1 C9 C10 C6 61.2(4)
C101 C102 C103 C104 -0.4(6)
C101 C102 C103 Ru11 61.4(4)
C101 C111 C112 O101 173.3(5)
C102 C101 C105 C104 0.2(6)
C102 C101 C105 Ru11 -61.6(4)
C102 C101 C111 C112 -102.2(6)
C102 C103 C104 C105 0.5(6)
C102 C103 C104 Ru11 61.8(4)
C103 C104 C105 C101 -0.5(6)
C103 C104 C105 Ru11 61.6(4)
C105 C101 C102 C103 0.1(6)
C105 C101 C102 Ru11 61.5(4)
C105 C101 C111 C112 72.1(7)
C106 C107 C108 C109 0.6(6)
C106 C107 C108 Ru11 -61.4(4)
C107 C106 C110 C109 1.1(6)
C107 C106 C110 Ru11 62.6(4)
C107 C108 C109 C110 0.1(6)
C107 C108 C109 Ru11 -61.7(4)
C108 C109 C110 C106 -0.7(6)
C108 C109 C110 Ru11 -61.9(4)
C110 C106 C107 C108 -1.0(6)
C110 C106 C107 Ru11 -62.7(4)
C111 C101 C102 C103 175.3(5)
C111 C101 C102 Ru11 -123.3(5)
C111 C101 C105 C104 -174.9(5)
C111 C101 C105 Ru11 123.3(5)
Ru11 C101 C102 C103 -61.4(4)
Ru11 C101 C105 C104 61.8(4)
Ru11 C101 C111 C112 165.6(4)
Ru11 C102 C103 C104 -61.8(4)
Ru11 C103 C104 C105 -61.3(4)
Ru11 C104 C105 C101 -62.1(4)
Ru11 C106 C107 C108 61.7(4)
Ru11 C106 C110 C109 -61.6(4)
Ru11 C107 C108 C109 62.0(4)
Ru11 C108 C109 C110 61.8(4)
Ru11 C109 C110 C106 61.2(4)
C201 C202 C203 C204 0.0(6)
C201 C202 C203 Ru21 61.8(4)
C201 C211 C212 O201 172.8(5)
C202 C201 C205 C204 0.6(6)
C202 C201 C205 Ru21 -61.0(4)
C202 C201 C211 C212 -103.9(6)
C202 C203 C204 C205 0.4(6)
C202 C203 C204 Ru21 62.1(4)
C203 C204 C205 C201 -0.6(6)
C203 C204 C205 Ru21 61.8(4)
C205 C201 C202 C203 -0.3(6)
C205 C201 C202 Ru21 60.9(4)
C205 C201 C211 C212 69.4(7)
C206 C207 C208 C209 -0.1(6)
C206 C207 C208 Ru21 -61.6(4)
C207 C206 C210 C209 0.4(6)
C207 C206 C210 Ru21 62.3(4)
C207 C208 C209 C210 0.3(6)
C207 C208 C209 Ru21 -61.4(4)
C208 C209 C210 C206 -0.5(6)
C208 C209 C210 Ru21 -62.1(4)
C210 C206 C207 C208 -0.2(6)
C210 C206 C207 Ru21 -62.1(4)
C211 C201 C202 C203 174.0(5)
C211 C201 C202 Ru21 -124.7(5)
C211 C201 C205 C204 -173.8(5)
C211 C201 C205 Ru21 124.6(5)
Ru21 C201 C202 C203 -61.3(4)
Ru21 C201 C205 C204 61.6(4)
Ru21 C201 C211 C212 162.4(4)
Ru21 C202 C203 C204 -61.8(4)
Ru21 C203 C204 C205 -61.7(4)
Ru21 C204 C205 C201 -62.3(4)
Ru21 C206 C207 C208 61.9(4)
Ru21 C206 C210 C209 -61.9(4)
Ru21 C207 C208 C209 61.5(4)
Ru21 C208 C209 C210 61.8(4)
Ru21 C209 C210 C206 61.7(4)
